data_7051405
_journal_name_full 'New Journal of Chemistry'
_journal_paper_doi 10.1039/a809066a
_journal_year 1999
_chemical_formula_sum 'C26 H38 Mn N8 S2'
_chemical_formula_weight 581.70
_space_group_IT_number 2
_symmetry_cell_setting triclinic
_symmetry_space_group_name_Hall '-P 1'
_symmetry_space_group_name_H-M 'P -1'
_cell_angle_alpha 112.11(4)
_cell_angle_beta 113.73(4)
_cell_angle_gamma 94.26(4)
_cell_formula_units_Z 8
_cell_length_a 20.032(6)
_cell_length_b 21.966(6)
_cell_length_c 16.522(5)
_cell_measurement_temperature 180(2)
_cell_volume 5944(3)
_diffrn_ambient_temperature 180(2)
_exptl_crystal_density_diffrn 1.300
_cod_depositor_comments
;
The following automatic conversions were performed:
'_symmetry_cell_setting' value 'Triclinic' changed to 'triclinic'
according to '/home/saulius/struct/CIF-dictionaries/cif_core.dic'
dictionary named 'cif_core.dic' version 2.4.1 from 2010-06-29.

Automatic conversion script
Id: cif_fix_enum 1527 2010-12-29 10:47:43Z saulius 
;
_cod_database_code 7051405

loop_
_symmetry_equiv_pos_as_xyz
'x, y, z'
'-x, -y, -z'

loop_
_atom_site_label
_atom_site_type_symbol
_atom_site_fract_x
_atom_site_fract_y
_atom_site_fract_z
_atom_site_U_iso_or_equiv
_atom_site_adp_type
_atom_site_occupancy
_atom_site_calc_flag
_atom_site_refinement_flags
_atom_site_disorder_assembly
_atom_site_disorder_group
Mn1_1 Mn 0.75462(16) 0.00548(13) 0.4917(2) 0.0484(8) Uani 1 d . . .
S1_1 S 0.6357(3) -0.1077(3) 0.4121(4) 0.0543(13) Uani 1 d . . .
S2_1 S 0.8716(3) 0.1183(2) 0.6349(3) 0.0425(11) Uani 1 d . . .
N1_1 N 0.7810(8) -0.0654(6) 0.5574(10) 0.0390(9) Uiso 1 d . . .
N2_1 N 0.7122(8) -0.1637(7) 0.5311(10) 0.0412(10) Uiso 1 d . . .
H2_1 H 0.6723 -0.1975 0.5060 0.049 Uiso 1 calc R . .
N3_1 N 0.7933(8) 0.1833(7) 0.7280(10) 0.0412(10) Uiso 1 d . . .
H3_1 H 0.8302 0.2198 0.7750 0.049 Uiso 1 calc R . .
N4_1 N 0.7299(8) 0.0830(6) 0.5927(10) 0.0390(9) Uiso 1 d . . .
N5_1 N 0.6987(9) 0.0339(7) 0.3683(11) 0.0547(12) Uiso 1 d . . .
N6_1 N 0.8208(9) -0.0281(7) 0.4000(11) 0.0547(12) Uiso 1 d . . .
C1_1 C 0.7102(10) -0.1173(8) 0.5052(12) 0.0392(11) Uiso 1 d . . .
C2_1 C 0.7818(9) -0.1577(8) 0.6020(12) 0.0395(8) Uiso 1 d . . .
C3_1 C 0.8185(10) -0.1876(9) 0.6538(13) 0.0461(9) Uiso 1 d . . .
H3_1 H 0.7911 -0.2312 0.6376 0.055 Uiso 1 calc R . .
C4_1 C 0.8859(10) -0.1665(9) 0.7228(13) 0.0528(10) Uiso 1 d . . .
H4_1 H 0.9051 -0.1917 0.7588 0.063 Uiso 1 calc R . .
C5_1 C 0.9375(11) -0.0967(9) 0.7476(14) 0.0528(10) Uiso 1 d . . .
H5_1 H 0.9888 -0.0789 0.7973 0.063 Uiso 1 calc R . .
C6_1 C 0.9003(10) -0.0613(8) 0.6878(13) 0.0461(9) Uiso 1 d . . .
H6_1 H 0.9274 -0.0196 0.6977 0.055 Uiso 1 calc R . .
C7_1 C 0.8235(9) -0.0910(8) 0.6157(12) 0.0395(8) Uiso 1 d . . .
C8_1 C 0.7986(9) 0.1303(8) 0.6541(12) 0.0392(11) Uiso 1 d . . .
C9_1 C 0.7198(10) 0.1696(8) 0.7162(12) 0.0395(8) Uiso 1 d . . .
C10_1 C 0.6905(9) 0.2070(8) 0.7729(13) 0.0461(9) Uiso 1 d . . .
H10_1 H 0.7196 0.2481 0.8316 0.055 Uiso 1 calc R . .
C11_1 C 0.6133(10) 0.1797(9) 0.7370(14) 0.0528(10) Uiso 1 d . . .
H11_1 H 0.5884 0.2049 0.7709 0.063 Uiso 1 calc R . .
C12_1 C 0.5724(10) 0.1198(9) 0.6572(13) 0.0528(10) Uiso 1 d . . .
H12_1 H 0.5207 0.1045 0.6399 0.063 Uiso 1 calc R . .
C13_1 C 0.6025(10) 0.0752(9) 0.5934(13) 0.0461(9) Uiso 1 d . . .
H13_1 H 0.5750 0.0320 0.5383 0.055 Uiso 1 calc R . .
C14_1 C 0.6753(9) 0.1070(8) 0.6278(12) 0.0395(8) Uiso 1 d . . .
C15_1 C 0.6124(12) 0.0150(11) 0.3207(16) 0.0744(14) Uiso 1 d . . .
H15A_1 H 0.5926 0.0331 0.2724 0.112 Uiso 1 calc R . .
H15B_1 H 0.5965 0.0345 0.3718 0.112 Uiso 1 calc R . .
H15C_1 H 0.5926 -0.0347 0.2875 0.112 Uiso 1 calc R . .
C16_1 C 0.7195(12) 0.1071(10) 0.4095(16) 0.0744(14) Uiso 1 d . . .
H16A_1 H 0.6951 0.1210 0.3571 0.112 Uiso 1 calc R . .
H16B_1 H 0.7746 0.1240 0.4395 0.112 Uiso 1 calc R . .
H16C_1 H 0.7030 0.1263 0.4600 0.112 Uiso 1 calc R . .
C17_1 C 0.8011(12) -0.1116(10) 0.3577(16) 0.0744(14) Uiso 1 d . . .
H17A_1 H 0.8271 -0.1300 0.3185 0.112 Uiso 1 calc R . .
H17B_1 H 0.7463 -0.1313 0.3161 0.112 Uiso 1 calc R . .
H17C_1 H 0.8180 -0.1232 0.4132 0.112 Uiso 1 calc R . .
C18_1 C 0.9070(12) -0.0116(11) 0.4671(16) 0.0744(14) Uiso 1 d . . .
H18A_1 H 0.9321 -0.0273 0.4259 0.112 Uiso 1 calc R . .
H18B_1 H 0.9158 -0.0349 0.5093 0.112 Uiso 1 calc R . .
H18C_1 H 0.9275 0.0377 0.5084 0.112 Uiso 1 calc R . .
C19_1 C 0.7230(14) -0.0014(13) 0.2956(19) 0.094(2) Uiso 1 d . . .
H19A_1 H 0.6925 -0.0495 0.2569 0.113 Uiso 1 calc R . .
H19B_1 H 0.7124 0.0194 0.2495 0.113 Uiso 1 calc R . .
C20_1 C 0.8018(14) -0.0002(13) 0.3362(19) 0.094(2) Uiso 1 d . . .
H20A_1 H 0.8133 -0.0255 0.2817 0.113 Uiso 1 calc R . .
H20B_1 H 0.8329 0.0476 0.3709 0.113 Uiso 1 calc R . .
Mn1_2 Mn 0.75563(13) 0.49895(11) 0.99360(16) 0.0229(5) Uani 1 d . . .
S1_2 S 0.6374(3) 0.3902(2) 0.9096(4) 0.0450(12) Uani 1 d . . .
S2_2 S 0.8748(2) 0.6132(2) 1.1372(4) 0.0482(13) Uani 1 d . . .
N1_2 N 0.7761(8) 0.4230(6) 1.0487(10) 0.0390(9) Uiso 1 d . . .
N2_2 N 0.7088(8) 0.3300(7) 1.0307(10) 0.0412(10) Uiso 1 d . . .
H2_2 H 0.6712 0.2949 1.0085 0.049 Uiso 1 calc R . .
N3_2 N 0.7914(8) 0.6760(6) 1.2318(10) 0.0412(10) Uiso 1 d . . .
H3_2 H 0.8292 0.7109 1.2814 0.049 Uiso 1 calc R . .
N4_2 N 0.7266(8) 0.5755(6) 1.0960(10) 0.0390(9) Uiso 1 d . . .
N5_2 N 0.6944(9) 0.5262(7) 0.8644(11) 0.0547(12) Uiso 1 d . . .
N6_2 N 0.8204(9) 0.4598(7) 0.9080(11) 0.0547(12) Uiso 1 d . . .
C1_2 C 0.7107(10) 0.3831(8) 0.9995(12) 0.0392(11) Uiso 1 d . . .
C2_2 C 0.7862(9) 0.3502(8) 1.1088(12) 0.0395(8) Uiso 1 d . . .
C3_2 C 0.8114(10) 0.3070(8) 1.1632(12) 0.0461(9) Uiso 1 d . . .
H3_2 H 0.7824 0.2673 1.1561 0.055 Uiso 1 calc R . .
C4_2 C 0.8963(10) 0.3443(9) 1.2334(13) 0.0528(10) Uiso 1 d . . .
H4_2 H 0.9247 0.3261 1.2760 0.063 Uiso 1 calc R . .
C5_2 C 0.9291(11) 0.3948(9) 1.2379(14) 0.0528(10) Uiso 1 d . . .
H5_2 H 0.9813 0.4126 1.2841 0.063 Uiso 1 calc R . .
C6_2 C 0.9016(10) 0.4268(8) 1.1877(13) 0.0461(9) Uiso 1 d . . .
H6_2 H 0.9323 0.4657 1.1952 0.055 Uiso 1 calc R . .
C7_2 C 0.8281(9) 0.4037(8) 1.1242(12) 0.0395(8) Uiso 1 d . . .
C8_2 C 0.7935(9) 0.6222(8) 1.1579(12) 0.0392(11) Uiso 1 d . . .
C9_2 C 0.7163(10) 0.6633(8) 1.2111(12) 0.0395(8) Uiso 1 d . . .
C10_2 C 0.6750(9) 0.7036(8) 1.2587(12) 0.0461(9) Uiso 1 d . . .
H10_2 H 0.6992 0.7483 1.3112 0.055 Uiso 1 calc R . .
C11_2 C 0.5998(10) 0.6735(9) 1.2235(14) 0.0528(10) Uiso 1 d . . .
H11_2 H 0.5726 0.6961 1.2557 0.063 Uiso 1 calc R . .
C12_2 C 0.5611(11) 0.6062(9) 1.1363(13) 0.0528(10) Uiso 1 d . . .
H12_2 H 0.5088 0.5858 1.1093 0.063 Uiso 1 calc R . .
C13_2 C 0.6026(10) 0.5762(9) 1.0984(13) 0.0461(9) Uiso 1 d . . .
H13_2 H 0.5774 0.5334 1.0417 0.055 Uiso 1 calc R . .
C14_2 C 0.6833(9) 0.6013(8) 1.1336(12) 0.0395(8) Uiso 1 d . . .
C15_2 C 0.6148(12) 0.5077(11) 0.8213(16) 0.0744(14) Uiso 1 d . . .
H15A_2 H 0.5936 0.5183 0.7649 0.112 Uiso 1 calc R . .
H15B_2 H 0.5990 0.5332 0.8702 0.112 Uiso 1 calc R . .
H15C_2 H 0.5964 0.4587 0.7986 0.112 Uiso 1 calc R . .
C16_2 C 0.7221(12) 0.6019(10) 0.9020(16) 0.0744(14) Uiso 1 d . . .
H16A_2 H 0.7149 0.6121 0.8466 0.112 Uiso 1 calc R . .
H16B_2 H 0.7760 0.6176 0.9497 0.112 Uiso 1 calc R . .
H16C_2 H 0.6935 0.6254 0.9342 0.112 Uiso 1 calc R . .
C17_2 C 0.7913(12) 0.3920(10) 0.8418(16) 0.0744(14) Uiso 1 d . . .
H17A_2 H 0.8165 0.3805 0.8002 0.112 Uiso 1 calc R . .
H17B_2 H 0.7369 0.3827 0.8003 0.112 Uiso 1 calc R . .
H17C_2 H 0.7998 0.3642 0.8778 0.112 Uiso 1 calc R . .
C18_2 C 0.8991(12) 0.4808(11) 0.9623(16) 0.0744(14) Uiso 1 d . . .
H18A_2 H 0.9212 0.4595 0.9189 0.112 Uiso 1 calc R . .
H18B_2 H 0.9151 0.4671 1.0158 0.112 Uiso 1 calc R . .
H18C_2 H 0.9163 0.5305 0.9902 0.112 Uiso 1 calc R . .
C19_2 C 0.7207(14) 0.4942(13) 0.7902(19) 0.094(2) Uiso 1 d . . .
H19A_2 H 0.7135 0.5195 0.7501 0.113 Uiso 1 calc R . .
H19B_2 H 0.6885 0.4469 0.7454 0.113 Uiso 1 calc R . .
C20_2 C 0.8010(14) 0.4925(13) 0.8327(19) 0.094(2) Uiso 1 d . . .
H20A_2 H 0.8339 0.5395 0.8674 0.113 Uiso 1 calc R . .
H20B_2 H 0.8120 0.4658 0.7785 0.113 Uiso 1 calc R . .
Mn1_3 Mn 0.73935(15) 0.51845(11) 0.5081(2) 0.0366(7) Uani 1 d . . .
S1_3 S 0.6205(3) 0.4207(3) 0.4515(4) 0.0560(14) Uani 1 d . . .
S2_3 S 0.8682(3) 0.6217(2) 0.6395(4) 0.0513(13) Uani 1 d . . .
N1_3 N 0.7697(7) 0.4431(6) 0.5642(10) 0.0390(9) Uiso 1 d . . .
N2_3 N 0.6982(8) 0.3424(7) 0.5311(10) 0.0412(10) Uiso 1 d . . .
H2_3 H 0.6590 0.3082 0.5069 0.049 Uiso 1 calc R . .
N3_3 N 0.8084(8) 0.6935(7) 0.7586(10) 0.0412(10) Uiso 1 d . . .
H3_3 H 0.8514 0.7234 0.8063 0.049 Uiso 1 calc R . .
N4_3 N 0.7307(7) 0.6025(6) 0.6219(10) 0.0390(9) Uiso 1 d . . .
N5_3 N 0.6770(9) 0.5615(7) 0.3991(11) 0.0547(12) Uiso 1 d . . .
N6_3 N 0.7749(8) 0.4790(7) 0.3861(11) 0.0547(12) Uiso 1 d . . .
C1_3 C 0.6977(9) 0.4015(8) 0.5224(12) 0.0392(11) Uiso 1 d . . .
C2_3 C 0.7737(9) 0.3474(8) 0.5862(12) 0.0395(8) Uiso 1 d . . .
C3_3 C 0.8037(10) 0.3032(9) 0.6215(13) 0.0461(9) Uiso 1 d . . .
H3_3 H 0.7715 0.2619 0.6054 0.055 Uiso 1 calc R . .
C4_3 C 0.8732(10) 0.3171(9) 0.6747(13) 0.0528(10) Uiso 1 d . . .
H4_3 H 0.8927 0.2847 0.6960 0.063 Uiso 1 calc R . .
C5_3 C 0.9290(11) 0.3841(9) 0.7076(13) 0.0528(10) Uiso 1 d . . .
H5_3 H 0.9811 0.3969 0.7536 0.063 Uiso 1 calc R . .
C6_3 C 0.8915(10) 0.4283(8) 0.6582(12) 0.0461(9) Uiso 1 d . . .
H6_3 H 0.9213 0.4682 0.6669 0.055 Uiso 1 calc R . .
C7_3 C 0.8126(9) 0.4083(8) 0.6001(12) 0.0395(8) Uiso 1 d . . .
C8_3 C 0.8034(9) 0.6411(8) 0.6736(12) 0.0392(11) Uiso 1 d . . .
C9_3 C 0.7403(9) 0.6948(8) 0.7618(12) 0.0395(8) Uiso 1 d . . .
C10_3 C 0.7154(10) 0.7332(9) 0.8198(13) 0.0461(9) Uiso 1 d . . .
H10_3 H 0.7481 0.7750 0.8750 0.055 Uiso 1 calc R . .
C11_3 C 0.6410(11) 0.7126(9) 0.8001(14) 0.0528(10) Uiso 1 d . . .
H11_3 H 0.6236 0.7391 0.8440 0.063 Uiso 1 calc R . .
C12_3 C 0.5944(11) 0.6563(9) 0.7204(14) 0.0528(10) Uiso 1 d . . .
H12_3 H 0.5435 0.6458 0.7088 0.063 Uiso 1 calc R . .
C13_3 C 0.6121(10) 0.6109(9) 0.6521(13) 0.0461(9) Uiso 1 d . . .
H13_3 H 0.5766 0.5708 0.5961 0.055 Uiso 1 calc R . .
C14_3 C 0.6865(9) 0.6302(8) 0.6740(12) 0.0395(8) Uiso 1 d . . .
C15_3 C 0.5950(12) 0.5471(11) 0.3612(16) 0.0744(14) Uiso 1 d . . .
H15A_3 H 0.5733 0.5624 0.3099 0.112 Uiso 1 calc R . .
H15B_3 H 0.5834 0.5714 0.4152 0.112 Uiso 1 calc R . .
H15C_3 H 0.5733 0.4980 0.3332 0.112 Uiso 1 calc R . .
C16_3 C 0.7058(12) 0.6384(10) 0.4504(16) 0.0744(14) Uiso 1 d . . .
H16A_3 H 0.6756 0.6571 0.4069 0.112 Uiso 1 calc R . .
H16B_3 H 0.7589 0.6515 0.4659 0.112 Uiso 1 calc R . .
H16C_3 H 0.7014 0.6563 0.5115 0.112 Uiso 1 calc R . .
C17_3 C 0.7345(12) 0.4026(10) 0.3291(16) 0.0744(14) Uiso 1 d . . .
H17A_3 H 0.7286 0.3852 0.2619 0.112 Uiso 1 calc R . .
H17B_3 H 0.6845 0.3956 0.3262 0.112 Uiso 1 calc R . .
H17C_3 H 0.7645 0.3782 0.3627 0.112 Uiso 1 calc R . .
C18_3 C 0.8589(12) 0.4913(11) 0.4248(16) 0.0744(14) Uiso 1 d . . .
H18A_3 H 0.8699 0.4646 0.3713 0.112 Uiso 1 calc R . .
H18B_3 H 0.8796 0.4774 0.4779 0.112 Uiso 1 calc R . .
H18C_3 H 0.8821 0.5398 0.4506 0.112 Uiso 1 calc R . .
C19_3 C 0.6883(14) 0.5309(13) 0.3045(19) 0.094(2) Uiso 1 d . . .
H19A_3 H 0.6459 0.4904 0.2517 0.113 Uiso 1 calc R . .
H19B_3 H 0.6908 0.5651 0.2796 0.113 Uiso 1 calc R . .
C20_3 C 0.7518(14) 0.5141(13) 0.3319(19) 0.094(2) Uiso 1 d . . .
H20A_3 H 0.7919 0.5574 0.3682 0.113 Uiso 1 calc R . .
H20B_3 H 0.7545 0.4881 0.2702 0.113 Uiso 1 calc R . .
Mn1_4 Mn 0.74216(16) 0.01523(15) 0.0086(2) 0.0472(8) Uani 1 d . . .
S1_4 S 0.6185(3) -0.0804(2) -0.0507(4) 0.0607(15) Uani 1 d . . .
S2_4 S 0.8691(2) 0.1161(2) 0.1392(3) 0.0485(13) Uani 1 d . . .
N1_4 N 0.7638(7) -0.0675(6) 0.0516(10) 0.0390(9) Uiso 1 d . . .
N2_4 N 0.6947(8) -0.1587(7) 0.0323(10) 0.0412(10) Uiso 1 d . . .
H2_4 H 0.6538 -0.1886 0.0151 0.049 Uiso 1 calc R . .
N3_4 N 0.8128(8) 0.1931(7) 0.2626(10) 0.0412(10) Uiso 1 d . . .
H3_4 H 0.8544 0.2262 0.3066 0.049 Uiso 1 calc R . .
N4_4 N 0.7302(7) 0.0956(6) 0.1291(10) 0.0390(9) Uiso 1 d . . .
N5_4 N 0.6704(9) 0.0542(8) -0.1087(11) 0.0547(12) Uiso 1 d . . .
N6_4 N 0.7898(8) -0.0272(7) -0.1014(11) 0.0547(12) Uiso 1 d . . .
C1_4 C 0.6958(9) -0.1060(8) 0.0101(12) 0.0392(11) Uiso 1 d . . .
C2_4 C 0.7684(9) -0.1584(8) 0.0867(12) 0.0395(8) Uiso 1 d . . .
C3_4 C 0.8028(10) -0.2042(8) 0.1247(12) 0.0461(9) Uiso 1 d . . .
H3_4 H 0.7751 -0.2459 0.1143 0.055 Uiso 1 calc R . .
C4_4 C 0.8912(10) -0.1765(9) 0.1849(13) 0.0528(10) Uiso 1 d . . .
H4_4 H 0.9210 -0.2002 0.2166 0.063 Uiso 1 calc R . .
C5_4 C 0.9225(11) -0.1201(9) 0.1902(13) 0.0528(10) Uiso 1 d . . .
H5_4 H 0.9762 -0.1082 0.2203 0.063 Uiso 1 calc R . .
C6_4 C 0.8942(10) -0.0819(9) 0.1635(12) 0.0461(9) Uiso 1 d . . .
H6_4 H 0.9246 -0.0397 0.1798 0.055 Uiso 1 calc R . .
C7_4 C 0.8171(9) -0.0984(8) 0.1086(12) 0.0395(8) Uiso 1 d . . .
C8_4 C 0.8019(9) 0.1373(8) 0.1844(12) 0.0392(11) Uiso 1 d . . .
C9_4 C 0.7401(9) 0.1856(8) 0.2566(12) 0.0395(8) Uiso 1 d . . .
C10_4 C 0.7179(10) 0.2317(9) 0.3267(13) 0.0461(9) Uiso 1 d . . .
H10_4 H 0.7533 0.2699 0.3861 0.055 Uiso 1 calc R . .
C11_4 C 0.6429(11) 0.2157(9) 0.3003(14) 0.0528(10) Uiso 1 d . . .
H11_4 H 0.6246 0.2468 0.3387 0.063 Uiso 1 calc R . .
C12_4 C 0.5896(11) 0.1534(9) 0.2164(14) 0.0528(10) Uiso 1 d . . .
H12_4 H 0.5384 0.1410 0.2028 0.063 Uiso 1 calc R . .
C13_4 C 0.6181(10) 0.1116(9) 0.1555(13) 0.0461(9) Uiso 1 d . . .
H13_4 H 0.5856 0.0703 0.0992 0.055 Uiso 1 calc R . .
C14_4 C 0.6957(9) 0.1319(8) 0.1789(12) 0.0395(8) Uiso 1 d . . .
C15_4 C 0.5893(12) 0.0426(11) -0.1278(16) 0.0744(14) Uiso 1 d . . .
H15A_4 H 0.5565 0.0352 -0.1953 0.112 Uiso 1 calc R . .
H15B_4 H 0.5836 0.0826 -0.0809 0.112 Uiso 1 calc R . .
H15C_4 H 0.5751 0.0024 -0.1197 0.112 Uiso 1 calc R . .
C16_4 C 0.7015(12) 0.1269(10) -0.0683(16) 0.0744(14) Uiso 1 d . . .
H16A_4 H 0.6744 0.1427 -0.1174 0.112 Uiso 1 calc R . .
H16B_4 H 0.7552 0.1364 -0.0512 0.112 Uiso 1 calc R . .
H16C_4 H 0.6959 0.1507 -0.0089 0.112 Uiso 1 calc R . .
C17_4 C 0.7541(12) -0.0947(10) -0.1657(16) 0.0744(14) Uiso 1 d . . .
H17A_4 H 0.7787 -0.1118 -0.2072 0.112 Uiso 1 calc R . .
H17B_4 H 0.7008 -0.0995 -0.2075 0.112 Uiso 1 calc R . .
H17C_4 H 0.7572 -0.1209 -0.1283 0.112 Uiso 1 calc R . .
C18_4 C 0.8667(12) -0.0196(11) -0.0559(16) 0.0744(14) Uiso 1 d . . .
H18A_4 H 0.8855 -0.0285 -0.1045 0.112 Uiso 1 calc R . .
H18B_4 H 0.8771 -0.0519 -0.0275 0.112 Uiso 1 calc R . .
H18C_4 H 0.8922 0.0270 -0.0033 0.112 Uiso 1 calc R . .
C19_4 C 0.6839(14) 0.0182(13) -0.1876(19) 0.094(2) Uiso 1 d . . .
H19A_4 H 0.6682 0.0393 -0.2334 0.113 Uiso 1 calc R . .
H19B_4 H 0.6509 -0.0288 -0.2235 0.113 Uiso 1 calc R . .
C20_4 C 0.7667(14) 0.0139(13) -0.1630(19) 0.094(2) Uiso 1 d . . .
H20A_4 H 0.7702 -0.0090 -0.2249 0.113 Uiso 1 calc R . .
H20B_4 H 0.8014 0.0604 -0.1249 0.113 Uiso 1 calc R . .
N7_5 N 0.5601(8) 0.2613(7) 0.4940(11) 0.0479(10) Uiso 1 d . . .
N8_5 N 0.4313(8) 0.2283(7) 0.4966(11) 0.0479(10) Uiso 1 d . . .
C21_5 C 0.4223(11) 0.2548(10) 0.4171(15) 0.0637(10) Uiso 1 d . . .
H21A_5 H 0.3815 0.2213 0.3515 0.076 Uiso 1 calc R . .
H21B_5 H 0.4085 0.2986 0.4350 0.076 Uiso 1 calc R . .
C22_5 C 0.4959(11) 0.2644(10) 0.4134(15) 0.0637(10) Uiso 1 d . . .
H22A_5 H 0.4893 0.2288 0.3501 0.076 Uiso 1 calc R . .
H22B_5 H 0.5080 0.3092 0.4142 0.076 Uiso 1 calc R . .
C23_5 C 0.4587(11) 0.1630(10) 0.4622(15) 0.0637(10) Uiso 1 d . . .
H23A_5 H 0.4578 0.1377 0.5005 0.076 Uiso 1 calc R . .
H23B_5 H 0.4247 0.1327 0.3914 0.076 Uiso 1 calc R . .
C24_5 C 0.5408(11) 0.1850(10) 0.4790(15) 0.0637(10) Uiso 1 d . . .
H24A_5 H 0.5458 0.1540 0.4213 0.076 Uiso 1 calc R . .
H24B_5 H 0.5771 0.1815 0.5380 0.076 Uiso 1 calc R . .
C25_5 C 0.4921(11) 0.2691(10) 0.5971(15) 0.0637(10) Uiso 1 d . . .
H25A_5 H 0.5009 0.2416 0.6342 0.076 Uiso 1 calc R . .
H25B_5 H 0.4771 0.3091 0.6312 0.076 Uiso 1 calc R . .
C26_5 C 0.5630(11) 0.2927(10) 0.5956(14) 0.0637(10) Uiso 1 d . . .
H26A_5 H 0.6048 0.2821 0.6414 0.076 Uiso 1 calc R . .
H26B_5 H 0.5750 0.3429 0.6210 0.076 Uiso 1 calc R . .
N7_6 N 0.5681(8) 0.2711(7) 1.0096(11) 0.0479(10) Uiso 1 d . . .
N8_6 N 0.4435(8) 0.2449(7) 1.0075(11) 0.0479(10) Uiso 1 d . . .
C21_6 C 0.5754(11) 0.2366(10) 1.0642(15) 0.0637(10) Uiso 1 d . . .
H21A_6 H 0.6190 0.2634 1.1306 0.076 Uiso 1 calc R . .
H21B_6 H 0.5856 0.1927 1.0325 0.076 Uiso 1 calc R . .
C22_6 C 0.5011(11) 0.2222(10) 1.0749(15) 0.0637(10) Uiso 1 d . . .
H22A_6 H 0.4827 0.1731 1.0545 0.076 Uiso 1 calc R . .
H22B_6 H 0.5111 0.2484 1.1441 0.076 Uiso 1 calc R . .
C23_6 C 0.5124(11) 0.2196(10) 0.9146(15) 0.0637(10) Uiso 1 d . . .
H23A_6 H 0.5330 0.1802 0.8941 0.076 Uiso 1 calc R . .
H23B_6 H 0.5012 0.2379 0.8656 0.076 Uiso 1 calc R . .
C24_6 C 0.4363(11) 0.1949(10) 0.9157(14) 0.0637(10) Uiso 1 d . . .
H24A_6 H 0.3917 0.1935 0.8589 0.076 Uiso 1 calc R . .
H24B_6 H 0.4312 0.1490 0.9133 0.076 Uiso 1 calc R . .
C25_6 C 0.5469(11) 0.3319(10) 1.0470(15) 0.0637(10) Uiso 1 d . . .
H25A_6 H 0.5436 0.3568 1.0071 0.076 Uiso 1 calc R . .
H25B_6 H 0.5851 0.3619 1.1161 0.076 Uiso 1 calc R . .
C26_6 C 0.4694(11) 0.3121(10) 1.0417(15) 0.0637(10) Uiso 1 d . . .
H26A_6 H 0.4737 0.3357 1.1085 0.076 Uiso 1 calc R . .
H26B_6 H 0.4324 0.3278 0.9983 0.076 Uiso 1 calc R . .
N7_7 N 1.0723(8) 0.7611(7) 1.0821(11) 0.0479(10) Uiso 1 d . . .
N8_7 N 0.9526(8) 0.7516(7) 0.9317(11) 0.0479(10) Uiso 1 d . . .
C21_7 C 1.0077(11) 0.7161(10) 1.0675(15) 0.0637(10) Uiso 1 d . . .
H21A_7 H 1.0016 0.7339 1.1280 0.076 Uiso 1 calc R . .
H21B_7 H 1.0166 0.6705 1.0555 0.076 Uiso 1 calc R . .
C22_7 C 0.9364(11) 0.7096(10) 0.9814(15) 0.0637(10) Uiso 1 d . . .
H22A_7 H 0.8996 0.7256 1.0047 0.076 Uiso 1 calc R . .
H22B_7 H 0.9136 0.6611 0.9326 0.076 Uiso 1 calc R . .
C23_7 C 1.0856(11) 0.7333(10) 0.9918(14) 0.0637(10) Uiso 1 d . . .
H23A_7 H 1.1219 0.7688 0.9957 0.076 Uiso 1 calc R . .
H23B_7 H 1.1067 0.6936 0.9884 0.076 Uiso 1 calc R . .
C24_7 C 1.0106(11) 0.7125(10) 0.9020(15) 0.0637(10) Uiso 1 d . . .
H24A_7 H 0.9890 0.6626 0.8717 0.076 Uiso 1 calc R . .
H24B_7 H 1.0179 0.7237 0.8529 0.076 Uiso 1 calc R . .
C25_7 C 1.0662(11) 0.8331(10) 1.0894(15) 0.0637(10) Uiso 1 d . . .
H25A_7 H 1.0579 0.8595 1.1465 0.076 Uiso 1 calc R . .
H25B_7 H 1.1130 0.8587 1.0973 0.076 Uiso 1 calc R . .
C26_7 C 1.0003(11) 0.8209(10) 0.9952(14) 0.0637(10) Uiso 1 d . . .
H26A_7 H 0.9682 0.8506 1.0114 0.076 Uiso 1 calc R . .
H26B_7 H 1.0195 0.8356 0.9571 0.076 Uiso 1 calc R . .
N7_8 N 1.0430(8) 0.7510(7) 0.5695(11) 0.0479(10) Uiso 1 d . . .
N8_8 N 0.9261(8) 0.7424(7) 0.4173(11) 0.0479(10) Uiso 1 d . . .
C21_8 C 1.0151(11) 0.6778(9) 0.4921(14) 0.0637(10) Uiso 1 d . . .
H21A_8 H 1.0070 0.6459 0.5186 0.076 Uiso 1 calc R . .
H21B_8 H 1.0503 0.6656 0.4642 0.076 Uiso 1 calc R . .
C22_8 C 0.9311(11) 0.6795(10) 0.4068(15) 0.0637(10) Uiso 1 d . . .
H22A_8 H 0.9248 0.6519 0.3398 0.076 Uiso 1 calc R . .
H22B_8 H 0.8890 0.6578 0.4122 0.076 Uiso 1 calc R . .
C23_8 C 1.0631(11) 0.7767(10) 0.5167(15) 0.0637(10) Uiso 1 d . . .
H23A_8 H 1.1012 0.7553 0.5021 0.076 Uiso 1 calc R . .
H23B_8 H 1.0870 0.8263 0.5577 0.076 Uiso 1 calc R . .
C24_8 C 0.9956(11) 0.7650(10) 0.4187(15) 0.0637(10) Uiso 1 d . . .
H24A_8 H 0.9970 0.8079 0.4120 0.076 Uiso 1 calc R . .
H24B_8 H 0.9992 0.7303 0.3624 0.076 Uiso 1 calc R . .
C25_8 C 0.9900(11) 0.7684(10) 0.5979(15) 0.0637(10) Uiso 1 d . . .
H25A_8 H 1.0132 0.8071 0.6648 0.076 Uiso 1 calc R . .
H25B_8 H 0.9617 0.7294 0.5977 0.076 Uiso 1 calc R . .
C26_8 C 0.9303(11) 0.7918(10) 0.5082(14) 0.0637(10) Uiso 1 d . . .
H26A_8 H 0.8796 0.7886 0.5049 0.076 Uiso 1 calc R . .
H26B_8 H 0.9524 0.8388 0.5227 0.076 Uiso 1 calc R . .

loop_
_atom_site_aniso_label
_atom_site_aniso_U_11
_atom_site_aniso_U_22
_atom_site_aniso_U_33
_atom_site_aniso_U_23
_atom_site_aniso_U_13
_atom_site_aniso_U_12
Mn1_1 0.0435(18) 0.0343(15) 0.058(2) 0.0197(14) 0.0170(16) 0.0072(13)
S1_1 0.026(3) 0.062(3) 0.052(3) 0.017(3) 0.007(2) 0.001(2)
S2_1 0.043(3) 0.040(2) 0.039(3) 0.015(2) 0.017(2) 0.013(2)
Mn1_2 0.0304(13) 0.0276(12) 0.0191(12) 0.0127(10) 0.0167(11) 0.0100(10)
S1_2 0.049(3) 0.048(3) 0.059(3) 0.040(2) 0.027(3) 0.017(2)
S2_2 0.029(2) 0.052(3) 0.045(3) 0.007(2) 0.014(2) 0.012(2)
Mn1_3 0.0442(16) 0.0167(11) 0.0442(16) 0.0097(11) 0.0192(14) 0.0119(11)
S1_3 0.040(3) 0.063(3) 0.060(3) 0.032(3) 0.013(3) 0.016(3)
S2_3 0.060(3) 0.031(2) 0.057(3) 0.011(2) 0.030(3) 0.012(2)
Mn1_4 0.0388(17) 0.0609(18) 0.0368(16) 0.0284(14) 0.0096(14) -0.0026(13)
S1_4 0.033(3) 0.054(3) 0.084(4) 0.048(3) 0.004(3) -0.004(2)
S2_4 0.023(2) 0.062(3) 0.037(3) 0.005(2) 0.009(2) 0.008(2)

loop_
_geom_bond_atom_site_label_1
_geom_bond_atom_site_label_2
_geom_bond_distance
_geom_bond_site_symmetry_2
_geom_bond_publ_flag
Mn1_1 N4_1 2.140(12) . ?
Mn1_1 N1_1 2.192(14) . ?
Mn1_1 N5_1 2.242(16) . ?
Mn1_1 N6_1 2.349(15) . ?
Mn1_1 S2_1 2.738(6) . ?
Mn1_1 S1_1 2.779(6) . ?
S1_1 C1_1 1.756(17) . ?
S2_1 C8_1 1.637(16) . ?
N1_1 C7_1 1.34(2) . ?
N1_1 C1_1 1.45(2) . ?
N2_1 C1_1 1.24(2) . ?
N2_1 C2_1 1.37(2) . ?
N3_1 C8_1 1.381(19) . ?
N3_1 C9_1 1.40(2) . ?
N4_1 C8_1 1.37(2) . ?
N4_1 C14_1 1.474(19) . ?
N5_1 C16_1 1.44(2) . ?
N5_1 C19_1 1.45(3) . ?
N5_1 C15_1 1.53(2) . ?
N6_1 C20_1 1.35(3) . ?
N6_1 C18_1 1.55(2) . ?
N6_1 C17_1 1.65(2) . ?
C2_1 C3_1 1.30(2) . ?
C2_1 C7_1 1.52(2) . ?
C3_1 C4_1 1.27(2) . ?
C4_1 C5_1 1.59(2) . ?
C5_1 C6_1 1.49(2) . ?
C6_1 C7_1 1.41(2) . ?
C9_1 C10_1 1.35(2) . ?
C9_1 C14_1 1.44(2) . ?
C10_1 C11_1 1.40(2) . ?
C11_1 C12_1 1.34(2) . ?
C12_1 C13_1 1.50(2) . ?
C13_1 C14_1 1.35(2) . ?
C19_1 C20_1 1.44(3) . ?
Mn1_2 N1_2 2.174(13) . ?
Mn1_2 N4_2 2.196(12) . ?
Mn1_2 N6_2 2.269(15) . ?
Mn1_2 N5_2 2.321(16) . ?
Mn1_2 S1_2 2.694(6) . ?
Mn1_2 S2_2 2.775(6) . ?
S1_2 C1_2 1.685(17) . ?
S2_2 C8_2 1.804(16) . ?
N1_2 C1_2 1.26(2) . ?
N1_2 C7_2 1.50(2) . ?
N2_2 C1_2 1.45(2) . ?
N2_2 C2_2 1.46(2) . ?
N3_2 C8_2 1.361(19) . ?
N3_2 C9_2 1.38(2) . ?
N4_2 C14_2 1.305(19) . ?
N4_2 C8_2 1.34(2) . ?
N5_2 C15_2 1.41(2) . ?
N5_2 C19_2 1.48(3) . ?
N5_2 C16_2 1.51(2) . ?
N6_2 C17_2 1.37(2) . ?
N6_2 C18_2 1.40(2) . ?
N6_2 C20_2 1.59(3) . ?
C2_2 C7_2 1.27(2) . ?
C2_2 C3_2 1.52(2) . ?
C3_2 C4_2 1.55(2) . ?
C4_2 C5_2 1.21(2) . ?
C5_2 C6_2 1.27(2) . ?
C6_2 C7_2 1.33(2) . ?
C9_2 C14_2 1.34(2) . ?
C9_2 C10_2 1.48(2) . ?
C10_2 C11_2 1.38(2) . ?
C11_2 C12_2 1.48(2) . ?
C12_2 C13_2 1.31(2) . ?
C13_2 C14_2 1.46(2) . ?
C19_2 C20_2 1.48(3) . ?
Mn1_3 N4_3 2.160(12) . ?
Mn1_3 N1_3 2.196(13) . ?
Mn1_3 N6_3 2.292(15) . ?
Mn1_3 N5_3 2.312(16) . ?
Mn1_3 S1_3 2.663(6) . ?
Mn1_3 S2_3 2.726(6) . ?
S1_3 C1_3 1.719(17) . ?
S2_3 C8_3 1.635(16) . ?
N1_3 C7_3 1.303(19) . ?
N1_3 C1_3 1.39(2) . ?
N2_3 C1_3 1.36(2) . ?
N2_3 C2_3 1.38(2) . ?
N3_3 C9_3 1.388(19) . ?
N3_3 C8_3 1.399(19) . ?
N4_3 C8_3 1.36(2) . ?
N4_3 C14_3 1.481(19) . ?
N5_3 C15_3 1.46(2) . ?
N5_3 C16_3 1.51(2) . ?
N5_3 C19_3 1.57(3) . ?
N6_3 C20_3 1.36(3) . ?
N6_3 C18_3 1.50(2) . ?
N6_3 C17_3 1.53(2) . ?
C2_3 C3_3 1.37(2) . ?
C2_3 C7_3 1.38(2) . ?
C3_3 C4_3 1.25(2) . ?
C4_3 C5_3 1.54(2) . ?
C5_3 C6_3 1.54(2) . ?
C6_3 C7_3 1.40(2) . ?
C9_3 C10_3 1.31(2) . ?
C9_3 C14_3 1.50(2) . ?
C10_3 C11_3 1.39(2) . ?
C11_3 C12_3 1.32(2) . ?
C12_3 C13_3 1.39(2) . ?
C13_3 C14_3 1.37(2) . ?
C19_3 C20_3 1.30(3) . ?
Mn1_4 N1_4 2.199(13) . ?
Mn1_4 N4_4 2.223(13) . ?
Mn1_4 N6_4 2.309(15) . ?
Mn1_4 N5_4 2.397(16) . ?
Mn1_4 S2_4 2.679(6) . ?
Mn1_4 S1_4 2.689(6) . ?
S1_4 C1_4 1.740(17) . ?
S2_4 C8_4 1.796(16) . ?
N1_4 C1_4 1.297(19) . ?
N1_4 C7_4 1.51(2) . ?
N2_4 C1_4 1.34(2) . ?
N2_4 C2_4 1.38(2) . ?
N3_4 C8_4 1.327(19) . ?
N3_4 C9_4 1.41(2) . ?
N4_4 C14_4 1.356(18) . ?
N4_4 C8_4 1.36(2) . ?
N5_4 C19_4 1.39(3) . ?
N5_4 C16_4 1.45(2) . ?
N5_4 C15_4 1.51(2) . ?
N6_4 C17_4 1.37(2) . ?
N6_4 C18_4 1.38(2) . ?
N6_4 C20_4 1.56(3) . ?
C2_4 C7_4 1.41(2) . ?
C2_4 C3_4 1.45(2) . ?
C3_4 C4_4 1.57(2) . ?
C4_4 C5_4 1.30(2) . ?
C5_4 C6_4 1.17(2) . ?
C6_4 C7_4 1.37(2) . ?
C9_4 C14_4 1.27(2) . ?
C9_4 C10_4 1.47(2) . ?
C10_4 C11_4 1.36(2) . ?
C11_4 C12_4 1.45(2) . ?
C12_4 C13_4 1.42(2) . ?
C13_4 C14_4 1.43(2) . ?
C19_4 C20_4 1.56(3) . ?
N7_5 C22_5 1.46(2) . ?
N7_5 C26_5 1.53(2) . ?
N7_5 C24_5 1.59(2) . ?
N8_5 C25_5 1.46(2) . ?
N8_5 C23_5 1.56(2) . ?
N8_5 C21_5 1.58(2) . ?
C21_5 C22_5 1.50(2) . ?
C23_5 C24_5 1.56(3) . ?
C25_5 C26_5 1.49(2) . ?
N7_6 C21_6 1.36(2) . ?
N7_6 C25_6 1.42(2) . ?
N7_6 C23_6 1.43(2) . ?
N8_6 C26_6 1.34(2) . ?
N8_6 C24_6 1.44(2) . ?
N8_6 C22_6 1.51(2) . ?
C21_6 C22_6 1.59(3) . ?
C23_6 C24_6 1.59(3) . ?
C25_6 C26_6 1.54(2) . ?
N7_7 C21_7 1.44(2) . ?
N7_7 C23_7 1.53(2) . ?
N7_7 C25_7 1.56(2) . ?
N8_7 C26_7 1.45(2) . ?
N8_7 C22_7 1.54(2) . ?
N8_7 C24_7 1.62(2) . ?
C21_7 C22_7 1.50(3) . ?
C23_7 C24_7 1.50(3) . ?
C25_7 C26_7 1.49(3) . ?
N7_8 C25_8 1.35(2) . ?
N7_8 C23_8 1.36(2) . ?
N7_8 C21_8 1.51(2) . ?
N8_8 C22_8 1.34(2) . ?
N8_8 C24_8 1.43(2) . ?
N8_8 C26_8 1.45(2) . ?
C21_8 C22_8 1.72(3) . ?
C23_8 C24_8 1.55(3) . ?
C25_8 C26_8 1.77(3) . ?
